data_4066614
loop_
_publ_author_name
'Pa\<zick\'y, Marek'
'Loos, Annette'
'Ferreira, Maria Jo\~ao'
'Serra, Daniel'
'Vinokurov, Nikolai'
'Rominger, Frank'
'J\"akel, Christoph'
'Hashmi, A. Stephen K.'
'Limbach, Michael'

_publ_section_title
;
 Synthesis, Reactivity, and Electrochemical Studies of Gold(I) and
 Gold(III) Complexes Supported by N-Heterocyclic Carbenes and Their
 Application in Catalysis
;
_journal_coden_ASTM ORGND7
_journal_issue 20
_journal_name_full Organometallics
_journal_page_first 4448
_journal_page_last 4458
_journal_paper_doi 10.1021/om1005484
_journal_volume 29
_journal_year 2010
_chemical_formula_sum 'C13 H16 Au Cl3 N2'
_chemical_formula_weight 503.59
_chemical_name_common 'in manuscript 2b'
_space_group_IT_number 61
_symmetry_cell_setting orthorhombic
_symmetry_space_group_name_Hall '-P 2ac 2ab'
_symmetry_space_group_name_H-M 'P b c a'
_atom_sites_solution_hydrogens geom
_atom_sites_solution_primary direct
_atom_sites_solution_secondary difmap
_audit_creation_method SHELXL-97
_cell_angle_alpha 90.00
_cell_angle_beta 90.00
_cell_angle_gamma 90.00
_cell_formula_units_Z 8
_cell_length_a 8.382(3)
_cell_length_b 13.732(4)
_cell_length_c 28.061(8)
_cell_measurement_reflns_used 5707
_cell_measurement_temperature 200(2)
_cell_measurement_theta_max 28.33
_cell_measurement_theta_min 2.83
_cell_volume 3229.9(18)
_computing_cell_refinement 'Bruker SAINT'
_computing_data_collection 'Bruker APEX'
_computing_data_reduction 'Bruker SAINT'
_computing_molecular_graphics 'Bruker SHELXTL'
_computing_publication_material 'Bruker SHELXTL'
_computing_structure_refinement 'SHELXL-97 (Sheldrick, 2008)'
_computing_structure_solution 'SHELXS-97 (Sheldrick, 2008)'
_diffrn_ambient_temperature 200(2)
_diffrn_measured_fraction_theta_full 0.996
_diffrn_measured_fraction_theta_max 0.996
_diffrn_measurement_device_type 'Bruker APEX'
_diffrn_measurement_method '\w scans'
_diffrn_radiation_monochromator graphite
_diffrn_radiation_source 'fine-focus sealed tube'
_diffrn_radiation_type MoK\a
_diffrn_radiation_wavelength 0.71073
_diffrn_reflns_av_R_equivalents 0.0344
_diffrn_reflns_av_sigmaI/netI 0.0196
_diffrn_reflns_limit_h_max 11
_diffrn_reflns_limit_h_min -11
_diffrn_reflns_limit_k_max 18
_diffrn_reflns_limit_k_min -18
_diffrn_reflns_limit_l_max 36
_diffrn_reflns_limit_l_min -37
_diffrn_reflns_number 32138
_diffrn_reflns_theta_full 28.37
_diffrn_reflns_theta_max 28.37
_diffrn_reflns_theta_min 2.83
_exptl_absorpt_coefficient_mu 9.594
_exptl_absorpt_correction_T_max 0.5532
_exptl_absorpt_correction_T_min 0.2267
_exptl_absorpt_correction_type multi-scan
_exptl_absorpt_process_details
;
Sheldrick, G. M. (2008). <i>SADABS</i>. University of G\"ottingen, Germany.
;
_exptl_crystal_colour yellow
_exptl_crystal_density_diffrn 2.071
_exptl_crystal_density_method 'not measured'
_exptl_crystal_description polyhedron
_exptl_crystal_F_000 1904
_exptl_crystal_size_max 0.22
_exptl_crystal_size_mid 0.13
_exptl_crystal_size_min 0.07
_refine_diff_density_max 1.347
_refine_diff_density_min -1.001
_refine_diff_density_rms 0.107
_refine_ls_extinction_method none
_refine_ls_goodness_of_fit_ref 1.134
_refine_ls_hydrogen_treatment constr
_refine_ls_matrix_type full
_refine_ls_number_parameters 176
_refine_ls_number_reflns 4032
_refine_ls_number_restraints 0
_refine_ls_restrained_S_all 1.134
_refine_ls_R_factor_all 0.0302
_refine_ls_R_factor_gt 0.0267
_refine_ls_shift/su_max 0.002
_refine_ls_shift/su_mean 0.000
_refine_ls_structure_factor_coef Fsqd
_refine_ls_weighting_details 'calc w=1/[\s^2^(Fo^2^)+(0.0186P)^2^+6.8915P] where P=(Fo^2^+2Fc^2^)/3'
_refine_ls_weighting_scheme calc
_refine_ls_wR_factor_gt 0.0544
_refine_ls_wR_factor_ref 0.0556
_reflns_number_gt 3697
_reflns_number_total 4032
_reflns_threshold_expression >2sigma(I)
_cod_data_source_file om1005484_si_002.cif
_cod_data_source_block pa10
_cod_depositor_comments
;
The following automatic conversions were performed:

'_symmetry_cell_setting' value 'Orthorhombic' changed to
'orthorhombic' according to
/home/saulius/struct/CIF-dictionaries/cif_core.dic dictionary named
'cif_core.dic' version 2.4.1 from 2010-06-29.

Automatic conversion script
Id: cif_fix_values 1715 2011-07-08 13:25:40Z adriana 

 Updated bibliographic information.

 Antanas Vaitkus,
 2021-09-21
;
_cod_original_cell_volume 3229.6(17)
_cod_original_sg_symbol_H-M Pbca
_cod_database_code 4066614

loop_
_symmetry_equiv_pos_as_xyz
'x, y, z'
'-x+1/2, -y, z+1/2'
'-x, y+1/2, -z+1/2'
'x+1/2, -y+1/2, -z'
'-x, -y, -z'
'x-1/2, y, -z-1/2'
'x, -y-1/2, z-1/2'
'-x-1/2, y-1/2, z'

loop_
_atom_site_label
_atom_site_type_symbol
_atom_site_fract_x
_atom_site_fract_y
_atom_site_fract_z
_atom_site_U_iso_or_equiv
_atom_site_adp_type
_atom_site_occupancy
_atom_site_symmetry_multiplicity
_atom_site_calc_flag
_atom_site_refinement_flags
Au1 Au 1.023965(17) 0.856916(10) 0.336573(5) 0.02662(5) Uani 1 1 d .
Cl1 Cl 1.14004(14) 0.70411(7) 0.33865(4) 0.0478(3) Uani 1 1 d .
Cl2 Cl 1.15288(13) 0.90162(8) 0.40390(4) 0.0450(3) Uani 1 1 d .
Cl3 Cl 0.89371(13) 0.82141(7) 0.26710(3) 0.0375(2) Uani 1 1 d .
C1 C 0.9265(4) 0.9888(3) 0.33428(12) 0.0265(7) Uani 1 1 d .
N2 N 0.9651(4) 1.0586(2) 0.30317(11) 0.0300(7) Uani 1 1 d .
C3 C 0.8710(5) 1.1390(3) 0.31012(15) 0.0388(9) Uani 1 1 d .
H3 H 0.8751 1.1982 0.2927 0.047 Uiso 1 1 calc R
C4 C 0.7723(5) 1.1181(3) 0.34615(15) 0.0377(9) Uani 1 1 d .
H4 H 0.6929 1.1599 0.3590 0.045 Uiso 1 1 calc R
N5 N 0.8070(4) 1.0244(2) 0.36128(11) 0.0279(6) Uani 1 1 d .
C6 C 1.0918(6) 1.0531(3) 0.26726(14) 0.0402(10) Uani 1 1 d .
H6A H 1.1858 1.0887 0.2786 0.060 Uiso 1 1 calc R
H6B H 1.0541 1.0822 0.2374 0.060 Uiso 1 1 calc R
H6C H 1.1201 0.9848 0.2617 0.060 Uiso 1 1 calc R
C11 C 0.7351(4) 0.9765(3) 0.40206(12) 0.0290(8) Uani 1 1 d .
C12 C 0.6167(5) 0.9071(3) 0.39444(13) 0.0316(8) Uani 1 1 d .
C13 C 0.5561(5) 0.8605(3) 0.43451(15) 0.0392(9) Uani 1 1 d .
H13 H 0.4769 0.8117 0.4306 0.047 Uiso 1 1 calc R
C14 C 0.6080(6) 0.8835(3) 0.48004(14) 0.0434(11) Uani 1 1 d .
C15 C 0.7178(6) 0.9566(4) 0.48558(15) 0.0452(11) Uani 1 1 d .
H15 H 0.7486 0.9750 0.5169 0.054 Uiso 1 1 calc R
C16 C 0.7855(5) 1.0048(3) 0.44718(14) 0.0374(9) Uani 1 1 d .
C17 C 0.5467(5) 0.8890(3) 0.34596(14) 0.0378(9) Uani 1 1 d .
H17A H 0.6321 0.8721 0.3236 0.057 Uiso 1 1 calc R
H17B H 0.4922 0.9480 0.3349 0.057 Uiso 1 1 calc R
H17C H 0.4701 0.8353 0.3478 0.057 Uiso 1 1 calc R
C18 C 0.5414(7) 0.8301(4) 0.52287(18) 0.0629(16) Uani 1 1 d .
H18A H 0.6187 0.7814 0.5337 0.094 Uiso 1 1 calc R
H18B H 0.4415 0.7977 0.5140 0.094 Uiso 1 1 calc R
H18C H 0.5208 0.8767 0.5486 0.094 Uiso 1 1 calc R
C19 C 0.9010(6) 1.0871(4) 0.45443(17) 0.0504(12) Uani 1 1 d .
H19A H 0.9933 1.0782 0.4335 0.076 Uiso 1 1 calc R
H19B H 0.9365 1.0880 0.4877 0.076 Uiso 1 1 calc R
H19C H 0.8484 1.1490 0.4469 0.076 Uiso 1 1 calc R

loop_
_atom_site_aniso_label
_atom_site_aniso_U_11
_atom_site_aniso_U_22
_atom_site_aniso_U_33
_atom_site_aniso_U_23
_atom_site_aniso_U_13
_atom_site_aniso_U_12
Au1 0.02919(8) 0.02266(7) 0.02801(8) -0.00084(5) 0.00610(5) 0.00165(5)
Cl1 0.0501(6) 0.0301(5) 0.0632(7) 0.0005(5) 0.0099(5) 0.0125(4)
Cl2 0.0465(6) 0.0507(6) 0.0380(5) -0.0065(5) -0.0108(4) 0.0126(5)
Cl3 0.0472(6) 0.0324(5) 0.0329(5) -0.0086(4) 0.0035(4) -0.0056(4)
C1 0.0275(17) 0.0262(17) 0.0258(17) -0.0043(14) -0.0031(14) -0.0028(14)
N2 0.0357(17) 0.0259(15) 0.0285(15) 0.0002(12) -0.0027(13) -0.0038(13)
C3 0.050(3) 0.0261(18) 0.041(2) 0.0028(16) -0.0074(19) 0.0002(17)
C4 0.045(2) 0.0242(19) 0.044(2) -0.0014(16) -0.0063(18) 0.0128(17)
N5 0.0313(16) 0.0257(15) 0.0268(15) -0.0015(12) -0.0019(12) 0.0037(12)
C6 0.051(3) 0.034(2) 0.035(2) 0.0005(16) 0.0095(19) -0.0114(19)
C11 0.0306(19) 0.0314(19) 0.0252(17) -0.0028(14) 0.0026(14) 0.0096(15)
C12 0.032(2) 0.0321(19) 0.0303(19) 0.0017(15) 0.0047(15) 0.0080(15)
C13 0.034(2) 0.043(2) 0.040(2) 0.0059(18) 0.0079(17) 0.0105(18)
C14 0.049(3) 0.052(3) 0.029(2) 0.0133(18) 0.0102(18) 0.024(2)
C15 0.050(3) 0.057(3) 0.028(2) -0.0031(19) -0.0005(19) 0.022(2)
C16 0.038(2) 0.045(2) 0.029(2) -0.0059(17) -0.0021(16) 0.0139(18)
C17 0.036(2) 0.044(2) 0.033(2) -0.0026(17) 0.0035(16) -0.0054(18)
C18 0.078(4) 0.068(3) 0.042(3) 0.027(2) 0.020(3) 0.023(3)
C19 0.053(3) 0.056(3) 0.042(2) -0.018(2) -0.009(2) 0.006(2)

loop_
_atom_type_symbol
_atom_type_description
_atom_type_scat_dispersion_real
_atom_type_scat_dispersion_imag
_atom_type_scat_source
C C 0.0033 0.0016 'International Tables Vol C Tables 4.2.6.8 and 6.1.1.4'
H H 0.0000 0.0000 'International Tables Vol C Tables 4.2.6.8 and 6.1.1.4'
N N 0.0061 0.0033 'International Tables Vol C Tables 4.2.6.8 and 6.1.1.4'
Cl Cl 0.1484 0.1585 'International Tables Vol C Tables 4.2.6.8 and 6.1.1.4'
Au Au -2.0133 8.8022 'International Tables Vol C Tables 4.2.6.8 and 6.1.1.4'

loop_
_geom_angle_atom_site_label_1
_geom_angle_atom_site_label_2
_geom_angle_atom_site_label_3
_geom_angle
C1 Au1 Cl2 88.63(10)
C1 Au1 Cl3 88.31(10)
Cl2 Au1 Cl3 176.52(4)
C1 Au1 Cl1 179.28(12)
Cl2 Au1 Cl1 91.39(4)
Cl3 Au1 Cl1 91.65(4)
N2 C1 N5 106.7(3)
N2 C1 Au1 125.1(3)
N5 C1 Au1 128.2(3)
C1 N2 C3 110.2(3)
C1 N2 C6 126.0(3)
C3 N2 C6 123.8(3)
C4 C3 N2 106.9(3)
C4 C3 H3 126.5
N2 C3 H3 126.5
C3 C4 N5 107.5(4)
C3 C4 H4 126.2
N5 C4 H4 126.2
C1 N5 C4 108.7(3)
C1 N5 C11 126.0(3)
C4 N5 C11 125.1(3)
N2 C6 H6A 109.5
N2 C6 H6B 109.5
H6A C6 H6B 109.5
N2 C6 H6C 109.5
H6A C6 H6C 109.5
H6B C6 H6C 109.5
C16 C11 C12 123.2(4)
C16 C11 N5 117.7(4)
C12 C11 N5 119.0(3)
C13 C12 C11 116.8(4)
C13 C12 C17 120.9(4)
C11 C12 C17 122.1(3)
C14 C13 C12 121.7(4)
C14 C13 H13 119.1
C12 C13 H13 119.1
C15 C14 C13 118.8(4)
C15 C14 C18 120.8(4)
C13 C14 C18 120.3(5)
C14 C15 C16 122.4(4)
C14 C15 H15 118.8
C16 C15 H15 118.8
C15 C16 C11 116.7(4)
C15 C16 C19 121.2(4)
C11 C16 C19 122.0(4)
C12 C17 H17A 109.5
C12 C17 H17B 109.5
H17A C17 H17B 109.5
C12 C17 H17C 109.5
H17A C17 H17C 109.5
H17B C17 H17C 109.5
C14 C18 H18A 109.5
C14 C18 H18B 109.5
H18A C18 H18B 109.5
C14 C18 H18C 109.5
H18A C18 H18C 109.5
H18B C18 H18C 109.5
C16 C19 H19A 109.5
C16 C19 H19B 109.5
H19A C19 H19B 109.5
C16 C19 H19C 109.5
H19A C19 H19C 109.5
H19B C19 H19C 109.5

loop_
_geom_bond_atom_site_label_1
_geom_bond_atom_site_label_2
_geom_bond_distance
Au1 C1 1.987(4)
Au1 Cl2 2.2613(11)
Au1 Cl3 2.2870(11)
Au1 Cl1 2.3136(11)
C1 N2 1.337(5)
C1 N5 1.348(5)
N2 C3 1.371(5)
N2 C6 1.465(5)
C3 C4 1.337(6)
C3 H3 0.9500
C4 N5 1.386(5)
C4 H4 0.9500
N5 C11 1.451(5)
C6 H6A 0.9800
C6 H6B 0.9800
C6 H6C 0.9800
C11 C16 1.390(5)
C11 C12 1.392(6)
C12 C13 1.390(5)
C12 C17 1.502(5)
C13 C14 1.386(6)
C13 H13 0.9500
C14 C15 1.371(7)
C14 C18 1.515(6)
C15 C16 1.386(6)
C15 H15 0.9500
C16 C19 1.502(6)
C17 H17A 0.9800
C17 H17B 0.9800
C17 H17C 0.9800
C18 H18A 0.9800
C18 H18B 0.9800
C18 H18C 0.9800
C19 H19A 0.9800
C19 H19B 0.9800
C19 H19C 0.9800

loop_
_geom_torsion_atom_site_label_1
_geom_torsion_atom_site_label_2
_geom_torsion_atom_site_label_3
_geom_torsion_atom_site_label_4
_geom_torsion
Cl2 Au1 C1 N2 107.7(3)
Cl3 Au1 C1 N2 -70.6(3)
Cl2 Au1 C1 N5 -75.4(3)
N5 C1 N2 C3 0.1(4)
Au1 C1 N2 C3 177.5(3)
N5 C1 N2 C6 178.6(3)
Au1 C1 N2 C6 -3.9(5)
C1 N2 C3 C4 -0.1(5)
C6 N2 C3 C4 -178.7(4)
N2 C3 C4 N5 0.1(5)
N2 C1 N5 C4 0.0(4)
Au1 C1 N5 C4 -177.3(3)
N2 C1 N5 C11 -175.1(3)
Au1 C1 N5 C11 7.5(5)
C3 C4 N5 C1 -0.1(5)
C3 C4 N5 C11 175.1(4)
C1 N5 C11 C16 99.1(4)
C4 N5 C11 C16 -75.3(5)
C1 N5 C11 C12 -82.7(5)
C4 N5 C11 C12 102.9(4)
C16 C11 C12 C13 -4.4(6)
N5 C11 C12 C13 177.5(3)
C16 C11 C12 C17 170.4(4)
N5 C11 C12 C17 -7.7(5)
C11 C12 C13 C14 1.5(6)
C17 C12 C13 C14 -173.4(4)
C12 C13 C14 C15 2.4(6)
C12 C13 C14 C18 -179.0(4)
C13 C14 C15 C16 -3.7(6)
C18 C14 C15 C16 177.7(4)
C14 C15 C16 C11 1.0(6)
C14 C15 C16 C19 177.7(4)
C12 C11 C16 C15 3.3(6)
N5 C11 C16 C15 -178.6(3)
C12 C11 C16 C19 -173.5(4)
N5 C11 C16 C19 4.7(6)
